data_4500291
loop_
_publ_author_name
'Aijaz, Arshad'
'Sa\~nudo, E. Carolina'
'Bharadwaj, Parimal K.'

_publ_section_title
;
 Construction of Coordination Polymers with a Bifurcating Ligand:
 Synthesis, Structure, Photoluminescence, and Magnetic Studies
;
_journal_issue 4
_journal_name_full 'Crystal Growth &amp; Design'
_journal_page_first 1122
_journal_paper_doi 10.1021/cg101351b
_journal_volume 11
_journal_year 2011
_chemical_formula_moiety 'C26 H28 N8 Ni O9'
_chemical_formula_sum 'C26 H28 N8 Ni O9'
_chemical_formula_weight 655.27
_chemical_name_systematic
;
 ?
;
_space_group_IT_number 2
_symmetry_cell_setting triclinic
_symmetry_space_group_name_Hall '-P 1'
_symmetry_space_group_name_H-M 'P -1'
_atom_sites_solution_hydrogens geom
_atom_sites_solution_primary direct
_atom_sites_solution_secondary difmap
_audit_creation_method SHELXL-97
_cell_angle_alpha 70.495(5)
_cell_angle_beta 67.445(5)
_cell_angle_gamma 88.465(3)
_cell_formula_units_Z 2
_cell_length_a 10.619(4)
_cell_length_b 11.171(5)
_cell_length_c 13.429(4)
_cell_measurement_reflns_used 999
_cell_measurement_temperature 100(2)
_cell_measurement_theta_max 27.0
_cell_measurement_theta_min 2.1
_cell_volume 1377.3(9)
_computing_cell_refinement 'SAINT 6.45 ( Bruker, 2003)'
_computing_data_collection 'SMART 5.628 (Bruker, 2003)'
_computing_data_reduction 'SAINT 6.45 ( Bruker, 2003)'
_computing_molecular_graphics 'DIAMOND 2.1e'
_computing_structure_refinement 'SHELXL-97 (Sheldrick, 1997)'
_computing_structure_solution SIR-97
_diffrn_ambient_temperature 100(2)
_diffrn_measured_fraction_theta_full 0.967
_diffrn_measured_fraction_theta_max 0.967
_diffrn_measurement_device_type 'BRUKER SMART APEX'
_diffrn_measurement_method /w-scans
_diffrn_radiation_monochromator graphite
_diffrn_radiation_source 'fine-focus sealed tube'
_diffrn_radiation_type MoK\a
_diffrn_radiation_wavelength 0.71069
_diffrn_reflns_av_R_equivalents 0.0280
_diffrn_reflns_av_sigmaI/netI 0.0672
_diffrn_reflns_limit_h_max 10
_diffrn_reflns_limit_h_min -13
_diffrn_reflns_limit_k_max 11
_diffrn_reflns_limit_k_min -14
_diffrn_reflns_limit_l_max 15
_diffrn_reflns_limit_l_min -17
_diffrn_reflns_number 8313
_diffrn_reflns_theta_full 27.00
_diffrn_reflns_theta_max 27.00
_diffrn_reflns_theta_min 2.13
_exptl_absorpt_coefficient_mu 0.775
_exptl_absorpt_correction_T_max 0.9265
_exptl_absorpt_correction_T_min 0.8993
_exptl_absorpt_correction_type empirical
_exptl_absorpt_process_details SADABS
_exptl_crystal_colour blue
_exptl_crystal_density_diffrn 1.580
_exptl_crystal_density_method 'not measured'
_exptl_crystal_description block
_exptl_crystal_F_000 680
_exptl_crystal_size_max 0.16
_exptl_crystal_size_mid 0.12
_exptl_crystal_size_min 0.10
_refine_diff_density_max 0.782
_refine_diff_density_min -0.858
_refine_diff_density_rms 0.125
_refine_ls_extinction_method none
_refine_ls_goodness_of_fit_ref 1.102
_refine_ls_hydrogen_treatment refU
_refine_ls_matrix_type full
_refine_ls_number_parameters 440
_refine_ls_number_reflns 5816
_refine_ls_number_restraints 15
_refine_ls_restrained_S_all 1.101
_refine_ls_R_factor_all 0.0817
_refine_ls_R_factor_gt 0.0547
_refine_ls_shift/su_max 0.000
_refine_ls_shift/su_mean 0.000
_refine_ls_structure_factor_coef Fsqd
_refine_ls_weighting_details 'calc w=1/[\s^2^(Fo^2^)+(0.0757P)^2^+2.3003P] where P=(Fo^2^+2Fc^2^)/3'
_refine_ls_weighting_scheme calc
_refine_ls_wR_factor_gt 0.1311
_refine_ls_wR_factor_ref 0.1746
_reflns_number_gt 4232
_reflns_number_total 5816
_reflns_threshold_expression >2sigma(I)
_cod_data_source_file cg101351b_si_002.cif
_cod_data_source_block 5
_cod_depositor_comments
;
The following automatic conversions were performed:

'_symmetry_cell_setting' value 'Triclinic' changed to 'triclinic'
according to /home/saulius/struct/CIF-dictionaries/cif_core.dic
dictionary named 'cif_core.dic' version 2.4.1 from 2010-06-29.

Automatic conversion script
Id: cif_fix_values 1715 2011-07-08 13:25:40Z adriana 
;
_cod_original_cell_volume 1377.3(10)
_cod_original_sg_symbol_H-M P-1
_cod_database_code 4500291

loop_
_symmetry_equiv_pos_as_xyz
'x, y, z'
'-x, -y, -z'

loop_
_atom_site_label
_atom_site_type_symbol
_atom_site_fract_x
_atom_site_fract_y
_atom_site_fract_z
_atom_site_U_iso_or_equiv
_atom_site_adp_type
_atom_site_occupancy
_atom_site_symmetry_multiplicity
_atom_site_calc_flag
_atom_site_refinement_flags
Ni1 Ni 0.0000 1.0000 1.0000 0.01464(19) Uani 1 2 d S
Ni2 Ni 0.5000 0.5000 0.5000 0.01517(19) Uani 1 2 d S
OW1 O -0.0459(3) 0.8336(3) 0.9753(3) 0.0204(6) Uani 1 1 d D
OW2 O 0.6851(3) 0.5108(3) 0.3654(2) 0.0203(6) Uani 1 1 d D
OW3 O 0.2361(3) 0.7457(3) 0.7524(2) 0.0220(7) Uani 1 1 d D
OW4 O -0.0079(4) 0.4426(4) 0.8799(3) 0.0397(9) Uani 1 1 d D
OW5 O 0.0604(4) 0.5462(4) 0.6496(3) 0.0320(8) Uani 1 1 d D
O1 O 0.7892(3) 0.4774(3) 1.0619(2) 0.0232(7) Uani 1 1 d .
O2 O 0.7156(4) 0.6264(3) 1.1399(3) 0.0364(9) Uani 1 1 d .
O3 O 0.1112(3) 1.1378(3) 0.2018(2) 0.0245(7) Uani 1 1 d .
O4 O -0.0302(3) 1.2206(3) 0.3286(3) 0.0261(7) Uani 1 1 d .
N1 N 0.1866(4) 0.9316(3) 1.0000(3) 0.0180(7) Uani 1 1 d .
N2 N 0.3686(4) 0.8244(3) 0.9845(3) 0.0186(7) Uani 1 1 d .
N3 N 0.6234(3) 0.5893(3) 0.7344(3) 0.0162(7) Uani 1 1 d .
N4 N 0.5930(3) 0.5381(3) 0.6001(3) 0.0170(7) Uani 1 1 d .
N5 N 0.0832(3) 1.0934(3) 0.8242(3) 0.0165(7) Uani 1 1 d .
N6 N 0.1539(4) 1.1261(3) 0.6392(3) 0.0172(7) Uani 1 1 d .
N7 N 0.4041(3) 0.8847(3) 0.3977(3) 0.0173(7) Uani 1 1 d .
N8 N 0.4847(3) 0.6974(3) 0.4256(3) 0.0164(7) Uani 1 1 d .
C1 C 0.2532(5) 0.9609(5) 1.0605(4) 0.0303(11) Uani 1 1 d .
H1 H 0.2260 1.0169 1.1008 0.036 Uiso 1 1 calc R
C2 C 0.3639(5) 0.8960(5) 1.0526(4) 0.0327(12) Uani 1 1 d .
H2 H 0.4252 0.8988 1.0863 0.039 Uiso 1 1 calc R
C3 C 0.2577(4) 0.8496(4) 0.9555(3) 0.0168(8) Uani 1 1 d .
H3 H 0.2354 0.8136 0.9103 0.020 Uiso 1 1 calc R
C4 C 0.4704(4) 0.7431(4) 0.9545(3) 0.0165(8) Uani 1 1 d .
C5 C 0.4972(4) 0.7113(4) 0.8562(3) 0.0168(8) Uani 1 1 d .
H5 H 0.4499 0.7439 0.8091 0.020 Uiso 1 1 calc R
C6 C 0.5970(4) 0.6294(4) 0.8308(3) 0.0173(8) Uani 1 1 d .
C7 C 0.6689(4) 0.5825(4) 0.9006(3) 0.0153(8) Uani 1 1 d .
H7 H 0.7342 0.5272 0.8838 0.018 Uiso 1 1 calc R
C8 C 0.6427(4) 0.6188(4) 0.9960(3) 0.0163(8) Uani 1 1 d .
C9 C 0.5435(4) 0.6977(4) 1.0226(3) 0.0197(9) Uani 1 1 d .
H9 H 0.5254 0.7208 1.0868 0.024 Uiso 1 1 calc R
C10 C 0.7219(4) 0.5701(4) 1.0712(3) 0.0182(8) Uani 1 1 d .
C11 C 0.5415(4) 0.5931(4) 0.6787(3) 0.0187(8) Uani 1 1 d .
H11 H 0.4595 0.6294 0.6931 0.022 Uiso 1 1 calc R
C12 C 0.7134(4) 0.4966(4) 0.6076(3) 0.0173(8) Uani 1 1 d .
H12 H 0.7718 0.4540 0.5627 0.021 Uiso 1 1 calc R
C13 C 0.7338(4) 0.5268(4) 0.6894(3) 0.0196(9) Uani 1 1 d .
H13 H 0.8073 0.5093 0.7114 0.024 Uiso 1 1 calc R
C14 C 0.0619(5) 1.2161(4) 0.7684(3) 0.0211(9) Uani 1 1 d .
H14 H 0.0244 1.2746 0.8041 0.025 Uiso 1 1 calc R
C15 C 0.1036(5) 1.2382(4) 0.6551(4) 0.0223(9) Uani 1 1 d .
H15 H 0.0996 1.3126 0.5990 0.027 Uiso 1 1 calc R
C16 C 0.1380(4) 1.0433(4) 0.7444(3) 0.0173(8) Uani 1 1 d .
H16 H 0.1631 0.9608 0.7581 0.021 Uiso 1 1 calc R
C17 C 0.1896(4) 1.0965(4) 0.5372(3) 0.0177(8) Uani 1 1 d .
C18 C 0.2870(4) 1.0126(4) 0.5143(3) 0.0163(8) Uani 1 1 d .
H18 H 0.3342 0.9806 0.5615 0.020 Uiso 1 1 calc R
C19 C 0.3116(4) 0.9779(4) 0.4185(3) 0.0167(8) Uani 1 1 d .
C20 C 0.2460(4) 1.0287(4) 0.3454(3) 0.0181(8) Uani 1 1 d .
H20 H 0.2658 1.0063 0.2806 0.022 Uiso 1 1 calc R
C21 C 0.1507(4) 1.1133(4) 0.3685(3) 0.0174(8) Uani 1 1 d .
C22 C 0.1215(4) 1.1464(4) 0.4658(3) 0.0176(8) Uani 1 1 d .
H22 H 0.0563 1.2019 0.4826 0.021 Uiso 1 1 calc R
C23 C 0.0705(4) 1.1632(4) 0.2931(3) 0.0187(8) Uani 1 1 d .
C24 C 0.5039(4) 0.8900(4) 0.2941(4) 0.0226(9) Uani 1 1 d .
H24 H 0.5322 0.9591 0.2251 0.027 Uiso 1 1 calc R
C25 C 0.5532(4) 0.7756(4) 0.3116(3) 0.0202(9) Uani 1 1 d .
H25 H 0.6226 0.7526 0.2558 0.024 Uiso 1 1 calc R
C26 C 0.3972(4) 0.7663(4) 0.4752(3) 0.0199(9) Uani 1 1 d .
H26 H 0.3384 0.7382 0.5527 0.024 Uiso 1 1 calc R
H1W1 H -0.100(6) 0.777(6) 1.031(4) 0.010(3) Uiso 1 1 d D
H2W1 H -0.059(6) 0.829(6) 0.920(3) 0.011(18) Uiso 1 1 d D
H2W2 H 0.761(3) 0.502(5) 0.366(4) 0.039(16) Uiso 1 1 d D
H1W2 H 0.697(6) 0.546(6) 0.297(2) 0.012(2) Uiso 1 1 d D
H2W5 H 0.034(6) 0.511(5) 0.7197(19) 0.047(19) Uiso 1 1 d D
H1W5 H 0.049(9) 0.622(2) 0.641(5) 0.10(3) Uiso 1 1 d D
H1W4 H -0.071(5) 0.447(6) 0.939(3) 0.06(2) Uiso 1 1 d D
H2W4 H 0.060(5) 0.455(9) 0.893(7) 0.12(4) Uiso 1 1 d D
H2W3 H 0.214(4) 0.681(3) 0.810(3) 0.020(12) Uiso 1 1 d D
H1W3 H 0.171(5) 0.751(6) 0.733(5) 0.08(2) Uiso 1 1 d D

loop_
_atom_site_aniso_label
_atom_site_aniso_U_11
_atom_site_aniso_U_22
_atom_site_aniso_U_33
_atom_site_aniso_U_23
_atom_site_aniso_U_13
_atom_site_aniso_U_12
Ni1 0.0177(4) 0.0160(4) 0.0129(3) -0.0072(3) -0.0073(3) 0.0053(3)
Ni2 0.0154(4) 0.0190(4) 0.0148(3) -0.0093(3) -0.0073(3) 0.0057(3)
OW1 0.0306(17) 0.0181(16) 0.0166(14) -0.0080(13) -0.0123(14) 0.0040(14)
OW2 0.0154(15) 0.0287(17) 0.0187(15) -0.0102(14) -0.0072(12) 0.0056(13)
OW3 0.0325(18) 0.0204(16) 0.0157(14) -0.0048(13) -0.0139(13) 0.0054(14)
OW4 0.0256(19) 0.048(2) 0.045(2) -0.034(2) 0.0012(17) 0.0007(18)
OW5 0.0275(19) 0.038(2) 0.044(2) -0.0260(18) -0.0187(17) 0.0120(16)
O1 0.0231(16) 0.0261(17) 0.0246(15) -0.0110(13) -0.0124(13) 0.0122(13)
O2 0.055(2) 0.045(2) 0.0290(17) -0.0234(16) -0.0296(17) 0.0293(19)
O3 0.0317(17) 0.0291(17) 0.0230(15) -0.0165(14) -0.0156(14) 0.0110(14)
O4 0.0307(17) 0.0300(18) 0.0273(16) -0.0160(14) -0.0171(14) 0.0155(15)
N1 0.0204(18) 0.0193(18) 0.0198(16) -0.0104(15) -0.0111(14) 0.0060(15)
N2 0.0177(17) 0.0227(19) 0.0190(16) -0.0124(15) -0.0067(14) 0.0068(15)
N3 0.0148(17) 0.0205(18) 0.0172(16) -0.0094(14) -0.0078(14) 0.0007(14)
N4 0.0202(18) 0.0165(17) 0.0156(16) -0.0074(14) -0.0071(14) 0.0023(14)
N5 0.0200(18) 0.0176(17) 0.0119(15) -0.0070(14) -0.0051(13) 0.0039(14)
N6 0.0223(18) 0.0167(18) 0.0134(15) -0.0061(14) -0.0075(14) 0.0051(15)
N7 0.0189(18) 0.0191(18) 0.0148(15) -0.0065(14) -0.0077(14) 0.0081(15)
N8 0.0185(17) 0.0163(17) 0.0181(16) -0.0078(14) -0.0099(14) 0.0059(14)
C1 0.034(3) 0.045(3) 0.037(3) -0.032(2) -0.026(2) 0.024(2)
C2 0.039(3) 0.036(3) 0.050(3) -0.032(3) -0.033(3) 0.021(2)
C3 0.016(2) 0.017(2) 0.0196(19) -0.0069(17) -0.0096(16) 0.0058(16)
C4 0.0145(19) 0.022(2) 0.0169(18) -0.0114(17) -0.0065(16) 0.0052(17)
C5 0.015(2) 0.018(2) 0.0175(18) -0.0081(17) -0.0054(16) 0.0016(16)
C6 0.017(2) 0.016(2) 0.0179(19) -0.0085(17) -0.0037(16) 0.0025(16)
C7 0.0156(19) 0.019(2) 0.0138(17) -0.0071(16) -0.0075(15) 0.0035(16)
C8 0.017(2) 0.015(2) 0.0149(18) -0.0052(16) -0.0046(16) 0.0047(16)
C9 0.022(2) 0.020(2) 0.0176(19) -0.0075(17) -0.0087(17) 0.0014(18)
C10 0.019(2) 0.025(2) 0.0105(17) -0.0072(17) -0.0047(16) 0.0027(18)
C11 0.017(2) 0.021(2) 0.023(2) -0.0102(18) -0.0111(17) 0.0047(17)
C12 0.016(2) 0.022(2) 0.0170(18) -0.0096(17) -0.0080(16) 0.0080(17)
C13 0.019(2) 0.025(2) 0.0195(19) -0.0108(18) -0.0097(17) 0.0070(18)
C14 0.029(2) 0.013(2) 0.020(2) -0.0062(17) -0.0087(18) 0.0049(18)
C15 0.036(3) 0.012(2) 0.023(2) -0.0068(17) -0.0147(19) 0.0078(18)
C16 0.024(2) 0.016(2) 0.0125(17) -0.0038(16) -0.0087(16) 0.0021(17)
C17 0.021(2) 0.015(2) 0.0140(18) -0.0065(16) -0.0031(16) 0.0010(17)
C18 0.017(2) 0.020(2) 0.0121(17) -0.0065(16) -0.0047(15) 0.0038(17)
C19 0.015(2) 0.018(2) 0.0187(19) -0.0090(17) -0.0068(16) 0.0048(16)
C20 0.019(2) 0.021(2) 0.0158(18) -0.0089(17) -0.0057(16) 0.0013(17)
C21 0.019(2) 0.015(2) 0.0184(19) -0.0055(16) -0.0070(16) 0.0021(16)
C22 0.017(2) 0.016(2) 0.0177(19) -0.0070(16) -0.0025(16) 0.0011(16)
C23 0.018(2) 0.018(2) 0.0204(19) -0.0095(17) -0.0052(17) 0.0021(17)
C24 0.024(2) 0.023(2) 0.0176(19) -0.0082(18) -0.0043(17) 0.0061(19)
C25 0.020(2) 0.025(2) 0.0162(19) -0.0082(18) -0.0079(17) 0.0067(18)
C26 0.019(2) 0.023(2) 0.0163(18) -0.0099(17) -0.0030(16) 0.0058(18)

loop_
_atom_type_symbol
_atom_type_description
_atom_type_scat_dispersion_real
_atom_type_scat_dispersion_imag
_atom_type_scat_source
C C 0.0033 0.0016 'International Tables Vol C Tables 4.2.6.8 and 6.1.1.4'
H H 0.0000 0.0000 'International Tables Vol C Tables 4.2.6.8 and 6.1.1.4'
N N 0.0061 0.0033 'International Tables Vol C Tables 4.2.6.8 and 6.1.1.4'
O O 0.0106 0.0060 'International Tables Vol C Tables 4.2.6.8 and 6.1.1.4'
Ni Ni 0.3393 1.1124 'International Tables Vol C Tables 4.2.6.8 and 6.1.1.4'

loop_
_geom_angle_atom_site_label_1
_geom_angle_atom_site_label_2
_geom_angle_atom_site_label_3
_geom_angle
_geom_angle_site_symmetry_1
_geom_angle_site_symmetry_3
N5 Ni1 N5 180.000(1) 2_577 .
N5 Ni1 OW1 90.47(13) 2_577 .
N5 Ni1 OW1 89.53(13) . .
N5 Ni1 OW1 89.53(13) 2_577 2_577
N5 Ni1 OW1 90.47(13) . 2_577
OW1 Ni1 OW1 180.00(16) . 2_577
N5 Ni1 N1 92.65(13) 2_577 2_577
N5 Ni1 N1 87.35(13) . 2_577
OW1 Ni1 N1 92.61(13) . 2_577
OW1 Ni1 N1 87.39(13) 2_577 2_577
N5 Ni1 N1 87.35(13) 2_577 .
N5 Ni1 N1 92.65(13) . .
OW1 Ni1 N1 87.39(13) . .
OW1 Ni1 N1 92.61(13) 2_577 .
N1 Ni1 N1 180.0(2) 2_577 .
OW2 Ni2 OW2 180.0 2_666 .
OW2 Ni2 N4 93.80(13) 2_666 2_666
OW2 Ni2 N4 86.20(13) . 2_666
OW2 Ni2 N4 86.20(13) 2_666 .
OW2 Ni2 N4 93.80(13) . .
N4 Ni2 N4 180.00(18) 2_666 .
OW2 Ni2 N8 91.86(12) 2_666 2_666
OW2 Ni2 N8 88.14(12) . 2_666
N4 Ni2 N8 91.57(13) 2_666 2_666
N4 Ni2 N8 88.43(13) . 2_666
OW2 Ni2 N8 88.14(12) 2_666 .
OW2 Ni2 N8 91.86(12) . .
N4 Ni2 N8 88.43(13) 2_666 .
N4 Ni2 N8 91.57(13) . .
N8 Ni2 N8 180.000(1) 2_666 .
C3 N1 C1 106.0(3) . .
C3 N1 Ni1 131.2(3) . .
C1 N1 Ni1 122.6(3) . .
C3 N2 C2 105.9(3) . .
C3 N2 C4 129.4(3) . .
C2 N2 C4 124.7(3) . .
C11 N3 C13 107.2(3) . .
C11 N3 C6 127.2(3) . .
C13 N3 C6 125.3(3) . .
C11 N4 C12 105.7(3) . .
C11 N4 Ni2 127.6(3) . .
C12 N4 Ni2 126.3(3) . .
C16 N5 C14 105.9(3) . .
C16 N5 Ni1 127.6(3) . .
C14 N5 Ni1 124.9(3) . .
C16 N6 C15 106.5(3) . .
C16 N6 C17 126.3(3) . .
C15 N6 C17 126.2(3) . .
C26 N7 C24 106.9(3) . .
C26 N7 C19 125.7(3) . .
C24 N7 C19 126.9(3) . .
C26 N8 C25 105.8(3) . .
C26 N8 Ni2 126.7(3) . .
C25 N8 Ni2 127.0(3) . .
C2 C1 N1 109.9(4) . .
C1 C2 N2 106.8(4) . .
N1 C3 N2 111.4(3) . .
C9 C4 C5 120.9(4) . .
C9 C4 N2 118.9(3) . .
C5 C4 N2 120.2(3) . .
C6 C5 C4 118.3(4) . .
C7 C6 C5 120.5(4) . .
C7 C6 N3 119.1(3) . .
C5 C6 N3 120.3(3) . .
C6 C7 C8 119.9(4) . .
C9 C8 C7 120.0(4) . .
C9 C8 C10 119.8(3) . .
C7 C8 C10 120.2(3) . .
C8 C9 C4 120.4(4) . .
O1 C10 O2 124.2(4) . .
O1 C10 C8 118.8(3) . .
O2 C10 C8 117.0(4) . .
N4 C11 N3 111.0(3) . .
C13 C12 N4 109.9(3) . .
C12 C13 N3 106.2(3) . .
C15 C14 N5 110.1(3) . .
C14 C15 N6 105.8(3) . .
N5 C16 N6 111.8(4) . .
C22 C17 C18 121.1(4) . .
C22 C17 N6 119.2(3) . .
C18 C17 N6 119.6(3) . .
C17 C18 C19 118.1(4) . .
C20 C19 C18 121.4(4) . .
C20 C19 N7 119.5(3) . .
C18 C19 N7 119.1(3) . .
C19 C20 C21 119.9(4) . .
C20 C21 C22 119.7(4) . .
C20 C21 C23 120.4(3) . .
C22 C21 C23 119.7(3) . .
C17 C22 C21 119.8(4) . .
O4 C23 O3 126.7(4) . .
O4 C23 C21 117.7(3) . .
O3 C23 C21 115.5(3) . .
C25 C24 N7 106.7(4) . .
C24 C25 N8 109.6(4) . .
N8 C26 N7 110.9(3) . .

loop_
_geom_bond_atom_site_label_1
_geom_bond_atom_site_label_2
_geom_bond_distance
_geom_bond_site_symmetry_2
Ni1 N5 2.061(3) 2_577
Ni1 N5 2.061(3) .
Ni1 OW1 2.095(3) .
Ni1 OW1 2.095(3) 2_577
Ni1 N1 2.104(3) 2_577
Ni1 N1 2.104(3) .
Ni2 OW2 2.070(3) 2_666
Ni2 OW2 2.070(3) .
Ni2 N4 2.094(3) 2_666
Ni2 N4 2.094(3) .
Ni2 N8 2.126(3) 2_666
Ni2 N8 2.126(3) .
O1 C10 1.256(5) .
O2 C10 1.261(5) .
O3 C23 1.261(5) .
O4 C23 1.249(5) .
N1 C3 1.322(5) .
N1 C1 1.378(5) .
N2 C3 1.370(5) .
N2 C2 1.389(5) .
N2 C4 1.419(5) .
N3 C11 1.338(5) .
N3 C13 1.387(5) .
N3 C6 1.435(5) .
N4 C11 1.327(5) .
N4 C12 1.377(5) .
N5 C16 1.306(5) .
N5 C14 1.385(5) .
N6 C16 1.353(5) .
N6 C15 1.398(5) .
N6 C17 1.423(5) .
N7 C26 1.366(5) .
N7 C24 1.371(5) .
N7 C19 1.434(5) .
N8 C26 1.315(5) .
N8 C25 1.386(5) .
C1 C2 1.352(6) .
C4 C9 1.382(5) .
C4 C5 1.404(5) .
C5 C6 1.398(5) .
C6 C7 1.392(5) .
C7 C8 1.396(5) .
C8 C9 1.374(5) .
C8 C10 1.510(5) .
C12 C13 1.341(5) .
C14 C15 1.346(6) .
C17 C22 1.380(6) .
C17 C18 1.393(5) .
C18 C19 1.394(5) .
C19 C20 1.380(5) .
C20 C21 1.384(5) .
C21 C22 1.395(5) .
C21 C23 1.523(6) .
C24 C25 1.350(6) .

loop_
_geom_torsion_atom_site_label_1
_geom_torsion_atom_site_label_2
_geom_torsion_atom_site_label_3
_geom_torsion_atom_site_label_4
_geom_torsion
_geom_torsion_site_symmetry_1
N5 Ni1 N1 C3 114.0(4) 2_577
N5 Ni1 N1 C3 -66.0(4) .
OW1 Ni1 N1 C3 23.4(4) .
OW1 Ni1 N1 C3 -156.6(4) 2_577
N1 Ni1 N1 C3 -149(100) 2_577
N5 Ni1 N1 C1 -60.0(4) 2_577
N5 Ni1 N1 C1 120.0(4) .
OW1 Ni1 N1 C1 -150.6(4) .
OW1 Ni1 N1 C1 29.4(4) 2_577
N1 Ni1 N1 C1 37(100) 2_577
OW2 Ni2 N4 C11 -28.0(4) 2_666
OW2 Ni2 N4 C11 152.0(4) .
N4 Ni2 N4 C11 64(100) 2_666
N8 Ni2 N4 C11 -119.9(4) 2_666
N8 Ni2 N4 C11 60.1(4) .
OW2 Ni2 N4 C12 143.3(3) 2_666
OW2 Ni2 N4 C12 -36.7(3) .
N4 Ni2 N4 C12 -125(100) 2_666
N8 Ni2 N4 C12 51.4(3) 2_666
N8 Ni2 N4 C12 -128.6(3) .
N5 Ni1 N5 C16 44(100) 2_577
OW1 Ni1 N5 C16 -27.1(4) .
OW1 Ni1 N5 C16 152.9(4) 2_577
N1 Ni1 N5 C16 -119.7(4) 2_577
N1 Ni1 N5 C16 60.3(4) .
N5 Ni1 N5 C14 -152(100) 2_577
OW1 Ni1 N5 C14 136.6(3) .
OW1 Ni1 N5 C14 -43.4(3) 2_577
N1 Ni1 N5 C14 44.0(3) 2_577
N1 Ni1 N5 C14 -136.0(3) .
OW2 Ni2 N8 C26 11.2(3) 2_666
OW2 Ni2 N8 C26 -168.8(3) .
N4 Ni2 N8 C26 105.1(4) 2_666
N4 Ni2 N8 C26 -74.9(4) .
N8 Ni2 N8 C26 -117(100) 2_666
OW2 Ni2 N8 C25 -160.5(3) 2_666
OW2 Ni2 N8 C25 19.5(3) .
N4 Ni2 N8 C25 -66.6(3) 2_666
N4 Ni2 N8 C25 113.4(3) .
N8 Ni2 N8 C25 71(100) 2_666
C3 N1 C1 C2 -0.2(6) .
Ni1 N1 C1 C2 175.0(3) .
N1 C1 C2 N2 0.5(6) .
C3 N2 C2 C1 -0.5(5) .
C4 N2 C2 C1 179.6(4) .
C1 N1 C3 N2 -0.1(5) .
Ni1 N1 C3 N2 -174.8(3) .
C2 N2 C3 N1 0.4(5) .
C4 N2 C3 N1 -179.7(4) .
C3 N2 C4 C9 -157.9(4) .
C2 N2 C4 C9 21.9(6) .
C3 N2 C4 C5 23.0(6) .
C2 N2 C4 C5 -157.1(4) .
C9 C4 C5 C6 1.9(6) .
N2 C4 C5 C6 -179.1(4) .
C4 C5 C6 C7 -0.9(6) .
C4 C5 C6 N3 177.0(4) .
C11 N3 C6 C7 159.5(4) .
C13 N3 C6 C7 -13.5(6) .
C11 N3 C6 C5 -18.5(6) .
C13 N3 C6 C5 168.5(4) .
C5 C6 C7 C8 -0.9(6) .
N3 C6 C7 C8 -178.9(4) .
C6 C7 C8 C9 1.8(6) .
C6 C7 C8 C10 -179.0(4) .
C7 C8 C9 C4 -0.9(6) .
C10 C8 C9 C4 179.9(4) .
C5 C4 C9 C8 -1.0(6) .
N2 C4 C9 C8 180.0(4) .
C9 C8 C10 O1 164.4(4) .
C7 C8 C10 O1 -14.8(6) .
C9 C8 C10 O2 -15.6(6) .
C7 C8 C10 O2 165.2(4) .
C12 N4 C11 N3 0.5(5) .
Ni2 N4 C11 N3 173.2(3) .
C13 N3 C11 N4 -0.6(5) .
C6 N3 C11 N4 -174.6(4) .
C11 N4 C12 C13 -0.2(5) .
Ni2 N4 C12 C13 -173.1(3) .
N4 C12 C13 N3 -0.1(5) .
C11 N3 C13 C12 0.4(5) .
C6 N3 C13 C12 174.6(4) .
C16 N5 C14 C15 0.5(5) .
Ni1 N5 C14 C15 -166.1(3) .
N5 C14 C15 N6 -0.7(5) .
C16 N6 C15 C14 0.6(5) .
C17 N6 C15 C14 169.6(4) .
C14 N5 C16 N6 -0.1(5) .
Ni1 N5 C16 N6 166.0(3) .
C15 N6 C16 N5 -0.3(5) .
C17 N6 C16 N5 -169.3(4) .
C16 N6 C17 C22 137.1(4) .
C15 N6 C17 C22 -29.8(6) .
C16 N6 C17 C18 -39.4(6) .
C15 N6 C17 C18 153.7(4) .
C22 C17 C18 C19 -1.4(6) .
N6 C17 C18 C19 175.0(4) .
C17 C18 C19 C20 2.6(6) .
C17 C18 C19 N7 -175.6(4) .
C26 N7 C19 C20 -125.7(4) .
C24 N7 C19 C20 45.3(6) .
C26 N7 C19 C18 52.6(6) .
C24 N7 C19 C18 -136.4(4) .
C18 C19 C20 C21 -1.9(6) .
N7 C19 C20 C21 176.3(4) .
C19 C20 C21 C22 0.0(6) .
C19 C20 C21 C23 -175.9(4) .
C18 C17 C22 C21 -0.4(6) .
N6 C17 C22 C21 -176.9(4) .
C20 C21 C22 C17 1.2(6) .
C23 C21 C22 C17 177.0(4) .
C20 C21 C23 O4 167.7(4) .
C22 C21 C23 O4 -8.1(6) .
C20 C21 C23 O3 -10.0(6) .
C22 C21 C23 O3 174.2(4) .
C26 N7 C24 C25 0.4(5) .
C19 N7 C24 C25 -172.0(4) .
N7 C24 C25 N8 0.3(5) .
C26 N8 C25 C24 -1.0(5) .
Ni2 N8 C25 C24 172.1(3) .
C25 N8 C26 N7 1.3(5) .
Ni2 N8 C26 N7 -171.9(3) .
C24 N7 C26 N8 -1.1(5) .
C19 N7 C26 N8 171.4(4) .
